data_2206804
loop_
_publ_author_name
'Gustavo Portalone'

_publ_section_title
;
 <i>p</i>-Bromoanilinium chloride
;
_journal_coeditor_code TK6250
_journal_issue 9
_journal_name_full 'Acta Crystallographica Section E'
_journal_page_first o3083
_journal_page_last o3085
_journal_paper_doi 10.1107/S160053680502595X
_journal_volume 61
_journal_year 2005
_chemical_formula_iupac 'C6 H7 Br N + , Cl -'
_chemical_formula_moiety 'C6 H7 Br N + , Cl -'
_chemical_formula_sum 'C6 H7 Br Cl N'
_chemical_formula_weight 208.49
_chemical_name_systematic
;
p-Bromoaniline hydrochloride
;
_space_group_IT_number 14
_symmetry_cell_setting monoclinic
_symmetry_space_group_name_Hall '-P 2ybc'
_symmetry_space_group_name_H-M 'P 1 21/c 1'
_atom_sites_solution_hydrogens geom
_atom_sites_solution_primary direct
_atom_sites_solution_secondary difmap
_audit_creation_method SHELXL97
_cell_angle_alpha 90
_cell_angle_beta 105.61(5)
_cell_angle_gamma 90
_cell_formula_units_Z 4
_cell_length_a 8.629(2)
_cell_length_b 9.784(2)
_cell_length_c 9.863(9)
_cell_measurement_reflns_used 12
_cell_measurement_temperature 298(2)
_cell_measurement_theta_max 20
_cell_measurement_theta_min 15
_cell_volume 802.0(8)
_computing_cell_refinement XCS
_computing_data_collection 'XCS (Colapietro et al., 1992)'
_computing_data_reduction XCS
_computing_molecular_graphics 'ORTEP-3 (Farrugia, 1997)'
_computing_publication_material SHELXL97
_computing_structure_refinement 'SHELXL97 (Sheldrick, 1997)'
_computing_structure_solution 'SIR97 (Altomare et al., 1999)'
_diffrn_ambient_temperature 298(2)
_diffrn_measured_fraction_theta_full 0.659
_diffrn_measured_fraction_theta_max 0.659
_diffrn_measurement_device_type 'Enraf--Nonius CAD-4F'
_diffrn_measurement_method \q/2\q
_diffrn_radiation_monochromator graphite
_diffrn_radiation_source 'X-ray tube'
_diffrn_radiation_type MoK\a
_diffrn_radiation_wavelength 0.710689
_diffrn_reflns_av_R_equivalents 0.011
_diffrn_reflns_av_sigmaI/netI 0.003
_diffrn_reflns_limit_h_max 9
_diffrn_reflns_limit_h_min -9
_diffrn_reflns_limit_k_max 10
_diffrn_reflns_limit_k_min 0
_diffrn_reflns_limit_l_max 11
_diffrn_reflns_limit_l_min 0
_diffrn_reflns_number 3628
_diffrn_reflns_theta_full 23.5
_diffrn_reflns_theta_max 23.5
_diffrn_reflns_theta_min 2.5
_diffrn_standards_decay_% 5
_diffrn_standards_interval_time 33
_diffrn_standards_number 3
_exptl_absorpt_coefficient_mu 5.372
_exptl_absorpt_correction_T_max 0.450
_exptl_absorpt_correction_T_min 0.396
_exptl_absorpt_correction_type psi-scan
_exptl_absorpt_process_details '(North et al., 1968)'
_exptl_crystal_colour colourless
_exptl_crystal_density_diffrn 1.727
_exptl_crystal_density_method 'not measured'
_exptl_crystal_description prism
_exptl_crystal_F_000 408
_exptl_crystal_size_max 0.18
_exptl_crystal_size_mid 0.18
_exptl_crystal_size_min 0.15
_refine_diff_density_max 0.57
_refine_diff_density_min -0.56
_refine_ls_extinction_method none
_refine_ls_goodness_of_fit_ref 1.10
_refine_ls_hydrogen_treatment constr
_refine_ls_matrix_type full
_refine_ls_number_parameters 82
_refine_ls_number_reflns 781
_refine_ls_number_restraints 0
_refine_ls_restrained_S_all 1.10
_refine_ls_R_factor_all 0.030
_refine_ls_R_factor_gt 0.028
_refine_ls_shift/su_max 0.001
_refine_ls_shift/su_mean 0.000
_refine_ls_structure_factor_coef Fsqd
_refine_ls_weighting_details 'calc w = 1/[\s^2^(Fo^2^)+(0.0331P)^2^+2.5739P] where P=(Fo^2^+2Fc^2^)/3'
_refine_ls_weighting_scheme calc
_refine_ls_wR_factor_gt 0.071
_refine_ls_wR_factor_ref 0.072
_reflns_number_gt 781
_reflns_number_total 1113
_reflns_threshold_expression I>2\s(I)
_cod_data_source_file tk6250.cif
_cod_data_source_block I
_cod_original_sg_symbol_H-M 'P 21/c'
_cod_database_code 2206804
_cod_database_fobs_code 2206804

loop_
_symmetry_equiv_pos_as_xyz
'x, y, z'
'-x, y+1/2, -z+1/2'
'-x, -y, -z'
'x, -y-1/2, z-1/2'

loop_
_atom_site_label
_atom_site_fract_x
_atom_site_fract_y
_atom_site_fract_z
_atom_site_U_iso_or_equiv
_atom_site_adp_type
_atom_site_calc_flag
_atom_site_occupancy
_atom_site_type_symbol
Br1 0.19329(7) 0.03645(7) 0.23311(6) 0.0576(2) Uani d 1 Br
Cl1 -0.58919(15) 0.10949(14) -0.33157(14) 0.0387(3) Uani d 1 Cl
N1 -0.4405(5) 0.3035(4) -0.0757(4) 0.0344(10) Uani d 1 N
C1 -0.2878(6) 0.2405(5) -0.0004(5) 0.0332(12) Uani d 1 C
C2 -0.1458(7) 0.2974(5) -0.0100(6) 0.0410(13) Uani d 1 C
C3 -0.0016(6) 0.2370(6) 0.0610(6) 0.0449(14) Uani d 1 C
C4 -0.0036(6) 0.1205(6) 0.1385(5) 0.0373(13) Uani d 1 C
C5 -0.1465(7) 0.0654(5) 0.1464(5) 0.0430(14) Uani d 1 C
C6 -0.2902(6) 0.1250(6) 0.0776(5) 0.0406(13) Uani d 1 C
H2 -0.1498 0.3791 -0.0588 0.049 Uiso d 1 H
H3 0.0876 0.2665 0.0544 0.055 Uiso d 1 H
H5 -0.1501 -0.0052 0.1982 0.027 Uiso d 1 H
H6 -0.3976 0.0821 0.0791 0.027 Uiso d 1 H
H11 -0.5027 0.2471 -0.1450 0.041 Uiso d 1 H
H12 -0.5017 0.3217 -0.0230 0.041 Uiso d 1 H
H13 -0.4276 0.3826 -0.1075 0.041 Uiso d 1 H

loop_
_atom_site_aniso_label
_atom_site_aniso_U_11
_atom_site_aniso_U_22
_atom_site_aniso_U_33
_atom_site_aniso_U_12
_atom_site_aniso_U_13
_atom_site_aniso_U_23
Br1 0.0492(4) 0.0590(4) 0.0538(4) 0.0071(3) -0.0050(3) 0.0050(3)
Cl1 0.0385(7) 0.0376(7) 0.0420(7) -0.0024(6) 0.0145(6) -0.0050(6)
N1 0.037(2) 0.032(2) 0.034(2) -0.001(2) 0.0097(19) -0.002(2)
C1 0.043(3) 0.031(3) 0.024(2) 0.000(2) 0.007(2) -0.004(2)
C2 0.049(3) 0.036(3) 0.041(3) -0.002(3) 0.017(3) 0.007(2)
C3 0.033(3) 0.052(4) 0.050(3) -0.003(3) 0.011(3) 0.002(3)
C4 0.035(3) 0.043(3) 0.032(3) 0.004(3) 0.005(2) -0.004(3)
C5 0.058(4) 0.037(3) 0.036(3) 0.004(3) 0.014(3) 0.010(2)
C6 0.040(3) 0.043(3) 0.041(3) -0.006(3) 0.014(3) 0.004(3)

loop_
_atom_type_symbol
_atom_type_description
_atom_type_scat_dispersion_real
_atom_type_scat_dispersion_imag
_atom_type_scat_source
Br Br -0.2901 2.4595 'International Tables Vol C Tables 4.2.6.8 and 6.1.1.4'
Cl Cl 0.1484 0.1585 'International Tables Vol C Tables 4.2.6.8 and 6.1.1.4'
N N 0.0061 0.0033 'International Tables Vol C Tables 4.2.6.8 and 6.1.1.4'
C C 0.0033 0.0016 'International Tables Vol C Tables 4.2.6.8 and 6.1.1.4'
H H 0.0000 0.0000 'International Tables Vol C Tables 4.2.6.8 and 6.1.1.4'

loop_
_geom_angle_atom_site_label_1
_geom_angle_atom_site_label_2
_geom_angle_atom_site_label_3
_geom_angle
_geom_angle_publ_flag
C1 N1 H11 112.7 ?
C1 N1 H12 113.5 ?
H11 N1 H12 104.0 ?
C1 N1 H13 112.3 ?
H11 N1 H13 112.1 ?
H12 N1 H13 101.4 ?
N1 C1 C2 119.5(5) yes
N1 C1 C6 119.0(5) yes
C2 C1 C6 121.5(5) yes
C1 C2 C3 119.3(5) yes
C1 C2 H2 118.4 ?
C3 C2 H2 122.2 ?
C2 C3 C4 119.4(5) yes
C4 C3 H3 118.4 ?
C2 C3 H3 122.1 ?
Br1 C4 C5 120.3(4) yes
Br1 C4 C3 119.4(4) yes
C3 C4 C5 120.3(5) yes
C4 C5 C6 120.9(5) yes
C4 C5 H5 121.7 ?
C6 C5 H5 117.4 ?
C1 C6 C5 118.7(5) yes
C1 C6 H6 119.9 ?
C5 C6 H6 121.4 ?

loop_
_geom_bond_atom_site_label_1
_geom_bond_atom_site_label_2
_geom_bond_distance
_geom_bond_publ_flag
Br1 C4 1.892(5) yes
N1 C1 1.463(6) yes
N1 H11 0.9292 ?
N1 H12 0.8536 ?
N1 H13 0.8538 ?
C1 C2 1.372(7) yes
C1 C6 1.371(7) yes
C2 C3 1.385(8) yes
C2 H2 0.9280 ?
C3 C4 1.376(8) yes
C3 H3 0.8407 ?
C4 C5 1.367(8) yes
C5 C6 1.373(7) yes
C5 H5 0.8647 ?
C6 H6 1.0211 ?

loop_
_geom_hbond_atom_site_label_D
_geom_hbond_atom_site_label_H
_geom_hbond_atom_site_label_A
_geom_hbond_site_symmetry_A
_geom_hbond_distance_DH
_geom_hbond_distance_HA
_geom_hbond_distance_DA
_geom_hbond_angle_DHA
N1 H11 Cl1 . 0.93 2.24 3.143(5) 164
N1 H12 Cl1 4_566 0.85 2.31 3.136(5) 162
N1 H13 Cl1 2_454 0.85 2.31 3.161(4) 171

loop_
_geom_torsion_atom_site_label_1
_geom_torsion_atom_site_label_2
_geom_torsion_atom_site_label_3
_geom_torsion_atom_site_label_4
_geom_torsion
C6 C1 C2 C3 -0.1(8)
N1 C1 C2 C3 -179.7(5)
C1 C2 C3 C4 0.6(8)
C2 C3 C4 C5 -0.5(8)
C2 C3 C4 Br1 179.0(4)
C3 C4 C5 C6 -0.2(8)
Br1 C4 C5 C6 -179.7(4)
C2 C1 C6 C5 -0.5(8)
N1 C1 C6 C5 179.1(5)
C4 C5 C6 C1 0.7(8)

loop_
_cod_related_entry_id
_cod_related_entry_database
_cod_related_entry_code
1 ChemSpider 62561
